data_7006421
loop_
_publ_author_name
'Ito, Shigekazu'
'Freytag, Matthias'
'Yoshifuji, Masaaki'

_publ_section_title
;
 Structural and coordination properties of
 1,2-bis(cyclopropyl)-3,4-bis(2,4,6-tri-tert-butylphenyl)-3,4-diphosphinidenecyclobutene
 prepared by dehydrogenative homocoupling of
 3-cyclopropyl-1-(2,4,6-tri-tert-butylphenyl)-1-phosphaallene.
;
_journal_issue 5
_journal_name_full 'Dalton transactions (Cambridge, England : 2003)'
_journal_page_first 710
_journal_page_last 713
_journal_paper_doi 10.1039/b510432g
_journal_year 2006
_chemical_formula_moiety 'C46 H68 Au2 Cl2 P2 '
_chemical_formula_sum 'C46 H68 Au2 Cl2 P2'
_chemical_formula_weight 1147.83
_space_group_IT_number 33
_symmetry_cell_setting orthorhombic
_symmetry_Int_Tables_number 33
_symmetry_space_group_name_Hall 'P 2c -2n'
_symmetry_space_group_name_H-M 'P n a 21'
_audit_creation_date 'Fri Apr 8 20:10:13 2005'
_audit_creation_method 'by teXsan'
_cell_angle_alpha 90
_cell_angle_beta 90
_cell_angle_gamma 90
_cell_formula_units_Z 4
_cell_length_a 19.4009(5)
_cell_length_b 15.0454(4)
_cell_length_c 15.8448(7)
_cell_measurement_reflns_used 31947
_cell_measurement_temperature 133
_cell_measurement_theta_max 27.5
_cell_measurement_theta_min 1.7
_cell_volume 4625.0(3)
_computing_cell_refinement PROCESS-AUTO
_computing_data_collection PROCESS-AUTO
_computing_data_reduction 'teXsan Ver. 1.10'
_computing_publication_material 'teXsan Ver. 1.10'
_computing_structure_refinement 'teXsan Ver. 1.10'
_computing_structure_solution 'DIRDIF94 (PATTY)'
_diffrn_measured_fraction_theta_full 0.9692
_diffrn_measured_fraction_theta_max 0.9692
_diffrn_measurement_device_type 'Rigaku RAXIS-IV Imaging Plate'
_diffrn_measurement_method \w
_diffrn_radiation_type 'Mo K\a'
_diffrn_radiation_wavelength 0.7107
_diffrn_reflns_av_R_equivalents 0.065
_diffrn_reflns_limit_h_max 25
_diffrn_reflns_limit_h_min 0
_diffrn_reflns_limit_k_max 19
_diffrn_reflns_limit_k_min 0
_diffrn_reflns_limit_l_max 20
_diffrn_reflns_limit_l_min 0
_diffrn_reflns_number 36160
_diffrn_reflns_theta_full 27.48
_diffrn_reflns_theta_max 27.48
_exptl_absorpt_coefficient_mu 6.573
_exptl_absorpt_correction_T_max 0.518
_exptl_absorpt_correction_T_min 0.361
_exptl_absorpt_correction_type multi-scan
_exptl_absorpt_process_details '(Higashi, 1995)'
_exptl_crystal_colour yellow
_exptl_crystal_density_diffrn 1.648
_exptl_crystal_density_method 'not measured'
_exptl_crystal_description prism
_exptl_crystal_size_max 0.200
_exptl_crystal_size_mid 0.100
_exptl_crystal_size_min 0.100
_refine_diff_density_max 1.37
_refine_diff_density_min -1.93
_refine_ls_abs_structure_Flack 0.32(2)
_refine_ls_extinction_method none
_refine_ls_goodness_of_fit_ref 0.789
_refine_ls_hydrogen_treatment noref
_refine_ls_number_parameters 470
_refine_ls_number_reflns 5323
_refine_ls_R_factor_gt 0.0314
_refine_ls_shift/su_max 0.0234
_refine_ls_structure_factor_coef F
_refine_ls_weighting_details 'w = 1/[\s^2^(Fo) + 0.00063|Fo|^2^]'
_refine_ls_weighting_scheme calc
_refine_ls_wR_factor_ref 0.0380
_reflns_number_gt 4554
_reflns_number_total 5323
_reflns_threshold_expression F^2^>2.0\s(F^2^)
_cod_data_source_file b510432g.txt
_cod_data_source_block cPr-DPCB-Au2
_cod_original_sg_symbol_H-M 'P n a 21 '
_cod_original_formula_sum 'C46 H68 Au2 Cl2 P2 '
_cod_database_code 7006421

loop_
_symmetry_equiv_pos_as_xyz
x,y,z
-x,-y,1/2+z
1/2-x,1/2+y,1/2+z
1/2+x,1/2-y,z

loop_
_atom_site_label
_atom_site_type_symbol
_atom_site_fract_x
_atom_site_fract_y
_atom_site_fract_z
_atom_site_U_iso_or_equiv
_atom_site_adp_type
_atom_site_occupancy
_atom_site_calc_flag
_atom_site_refinement_flags
_atom_site_disorder_assembly
_atom_site_disorder_group
Au(1) Au 0.29073(2) -0.51680(3) 0.876(1) 0.01570(8) Uani 1.00 d . . .
Au(2) Au 0.30376(2) -0.32090(3) 0.841(1) 0.02272(9) Uani 1.00 d . . .
Cl(1) Cl 0.3636(2) -0.5015(2) 0.989(1) 0.0291(7) Uani 1.00 d . . .
Cl(2) Cl 0.2462(2) -0.2787(3) 0.960(1) 0.061(1) Uani 1.00 d . . .
P(1) P 0.2284(1) -0.5363(2) 0.760(1) 0.0133(6) Uani 1.00 d . . .
P(2) P 0.3531(1) -0.3522(2) 0.718(1) 0.0132(6) Uani 1.00 d . . .
C(1) C 0.2611(5) -0.4946(6) 0.671(1) 0.013(2) Uani 1.00 d . . .
C(2) C 0.3192(5) -0.4314(7) 0.657(1) 0.014(2) Uani 1.00 d . . .
C(3) C 0.3184(5) -0.4580(6) 0.567(1) 0.014(2) Uani 1.00 d . . .
C(4) C 0.2580(6) -0.5068(7) 0.578(1) 0.017(2) Uani 1.00 d . . .
C(5) C 0.3672(6) -0.4392(7) 0.499(1) 0.020(3) Uani 1.00 d . . .
C(6) C 0.4226(6) -0.5077(8) 0.482(1) 0.024(3) Uani 1.00 d . . .
C(7) C 0.3672(6) -0.4932(8) 0.418(1) 0.027(3) Uani 1.00 d . . .
C(8) C 0.2109(6) -0.5562(8) 0.523(1) 0.025(3) Uani 1.00 d . . .
C(9) C 0.1953(7) -0.5253(9) 0.435(1) 0.033(3) Uani 1.00 d . . .
C(10) C 0.1413(6) -0.518(1) 0.501(2) 0.037(3) Uani 1.00 d . . .
C(11) C 0.1491(5) -0.5952(6) 0.731(1) 0.011(2) Uani 1.00 d . . .
C(12) C 0.1498(5) -0.6870(7) 0.707(1) 0.014(2) Uani 1.00 d . . .
C(13) C 0.0955(6) -0.7179(7) 0.660(1) 0.016(3) Uani 1.00 d . . .
C(14) C 0.0402(5) -0.6639(7) 0.636(1) 0.012(2) Uani 1.00 d . . .
C(15) C 0.0372(5) -0.5784(7) 0.668(1) 0.013(2) Uani 1.00 d . . .
C(16) C 0.0900(5) -0.5416(6) 0.717(1) 0.013(2) Uani 1.00 d . . .
C(17) C 0.2051(5) -0.7542(7) 0.738(1) 0.016(2) Uani 1.00 d . . .
C(18) C 0.2771(5) -0.7366(7) 0.702(1) 0.020(3) Uani 1.00 d . . .
C(19) C 0.2076(5) -0.7508(6) 0.835(1) 0.017(2) Uani 1.00 d . . .
C(20) C 0.1870(6) -0.8497(7) 0.712(1) 0.026(3) Uani 1.00 d . . .
C(21) C -0.0174(5) -0.7022(7) 0.581(1) 0.017(2) Uani 1.00 d . . .
C(22) C -0.0511(5) -0.7818(8) 0.626(1) 0.023(3) Uani 1.00 d . . .
C(23) C -0.0742(6) -0.6354(8) 0.562(1) 0.025(3) Uani 1.00 d . . .
C(24) C 0.0123(6) -0.7356(9) 0.496(1) 0.030(3) Uani 1.00 d . . .
C(25) C 0.0776(5) -0.4466(7) 0.754(1) 0.018(2) Uani 1.00 d . . .
C(26) C -0.0009(6) -0.4247(8) 0.755(2) 0.029(3) Uani 1.00 d . . .
C(27) C 0.1008(6) -0.4416(9) 0.848(2) 0.033(3) Uani 1.00 d . . .
C(28) C 0.1122(8) -0.3750(8) 0.700(2) 0.044(4) Uani 1.00 d . . .
C(29) C 0.4148(5) -0.2944(6) 0.651(1) 0.011(2) Uani 1.00 d . . .
C(30) C 0.3927(6) -0.2253(7) 0.597(1) 0.014(2) Uani 1.00 d . . .
C(31) C 0.4358(5) -0.2055(7) 0.528(1) 0.016(2) Uani 1.00 d . . .
C(32) C 0.4970(5) -0.2501(7) 0.511(1) 0.013(2) Uani 1.00 d . . .
C(33) C 0.5201(5) -0.3103(7) 0.572(1) 0.015(2) Uani 1.00 d . . .
C(34) C 0.4829(5) -0.3325(6) 0.644(1) 0.013(2) Uani 1.00 d . . .
C(35) C 0.3262(5) -0.1683(7) 0.607(1) 0.018(2) Uani 1.00 d . . .
C(36) C 0.2610(6) -0.2238(8) 0.584(1) 0.025(3) Uani 1.00 d . . .
C(37) C 0.3193(6) -0.1330(7) 0.699(1) 0.023(3) Uani 1.00 d . . .
C(38) C 0.3262(6) -0.0876(7) 0.550(1) 0.021(3) Uani 1.00 d . . .
C(39) C 0.5357(5) -0.2391(7) 0.427(1) 0.018(2) Uani 1.00 d . . .
C(40) C 0.5162(5) -0.1537(7) 0.383(1) 0.027(3) Uani 1.00 d . . .
C(41) C 0.6142(5) -0.2405(8) 0.442(1) 0.024(3) Uani 1.00 d . . .
C(42) C 0.5175(6) -0.3200(8) 0.371(1) 0.031(3) Uani 1.00 d . . .
C(43) C 0.5168(6) -0.3938(7) 0.711(1) 0.018(2) Uani 1.00 d . . .
C(44) C 0.5955(6) -0.3915(7) 0.701(1) 0.021(3) Uani 1.00 d . . .
C(45) C 0.5004(6) -0.3622(8) 0.800(1) 0.027(3) Uani 1.00 d . . .
C(46) C 0.4959(7) -0.4907(8) 0.697(2) 0.033(3) Uani 1.00 d . . .
H(1) H 0.3817 -0.3784 0.4940 0.0244 Uiso 1.00 calc . . .
H(2) H 0.4688 -0.4893 0.4704 0.0304 Uiso 1.00 calc . . .
H(3) H 0.4239 -0.5609 0.5145 0.0304 Uiso 1.00 calc . . .
H(4) H 0.3772 -0.4659 0.3652 0.0333 Uiso 1.00 calc . . .
H(5) H 0.3324 -0.5375 0.4094 0.0333 Uiso 1.00 calc . . .
H(6) H 0.2123 -0.6200 0.5303 0.0287 Uiso 1.00 calc . . .
H(7) H 0.2167 -0.4742 0.4131 0.0395 Uiso 1.00 calc . . .
H(8) H 0.1904 -0.5686 0.3905 0.0395 Uiso 1.00 calc . . .
H(9) H 0.1017 -0.5568 0.5007 0.0480 Uiso 1.00 calc . . .
H(10) H 0.1280 -0.4624 0.5233 0.0480 Uiso 1.00 calc . . .
H(11) H 0.0948 -0.7795 0.6421 0.0202 Uiso 1.00 calc . . .
H(12) H -0.0027 -0.5432 0.6564 0.0150 Uiso 1.00 calc . . .
H(13) H 0.2760 -0.7428 0.6419 0.0252 Uiso 1.00 calc . . .
H(14) H 0.2914 -0.6774 0.7153 0.0252 Uiso 1.00 calc . . .
H(15) H 0.3091 -0.7775 0.7247 0.0252 Uiso 1.00 calc . . .
H(16) H 0.2187 -0.6924 0.8540 0.0212 Uiso 1.00 calc . . .
H(17) H 0.2422 -0.7910 0.8554 0.0212 Uiso 1.00 calc . . .
H(18) H 0.1643 -0.7678 0.8580 0.0212 Uiso 1.00 calc . . .
H(19) H 0.2200 -0.8893 0.7356 0.0331 Uiso 1.00 calc . . .
H(20) H 0.1425 -0.8641 0.7339 0.0331 Uiso 1.00 calc . . .
H(21) H 0.1868 -0.8543 0.6529 0.0331 Uiso 1.00 calc . . .
H(22) H -0.0168 -0.8264 0.6382 0.0281 Uiso 1.00 calc . . .
H(23) H -0.0713 -0.7634 0.6776 0.0281 Uiso 1.00 calc . . .
H(24) H -0.0853 -0.8077 0.5909 0.0281 Uiso 1.00 calc . . .
H(25) H -0.0961 -0.6170 0.6153 0.0292 Uiso 1.00 calc . . .
H(26) H -0.1098 -0.6620 0.5288 0.0292 Uiso 1.00 calc . . .
H(27) H -0.0571 -0.5847 0.5355 0.0292 Uiso 1.00 calc . . .
H(28) H -0.0247 -0.7604 0.4624 0.0374 Uiso 1.00 calc . . .
H(29) H 0.0334 -0.6896 0.4665 0.0374 Uiso 1.00 calc . . .
H(30) H 0.0448 -0.7829 0.5058 0.0374 Uiso 1.00 calc . . .
H(31) H -0.0188 -0.4261 0.7001 0.0369 Uiso 1.00 calc . . .
H(32) H -0.0243 -0.4675 0.7896 0.0369 Uiso 1.00 calc . . .
H(33) H -0.0082 -0.3670 0.7793 0.0369 Uiso 1.00 calc . . .
H(34) H 0.0768 -0.4831 0.8812 0.0407 Uiso 1.00 calc . . .
H(35) H 0.0927 -0.3827 0.8702 0.0407 Uiso 1.00 calc . . .
H(36) H 0.1494 -0.4528 0.8522 0.0407 Uiso 1.00 calc . . .
H(37) H 0.1041 -0.3169 0.7235 0.0570 Uiso 1.00 calc . . .
H(38) H 0.1606 -0.3844 0.6971 0.0570 Uiso 1.00 calc . . .
H(39) H 0.0937 -0.3757 0.6441 0.0570 Uiso 1.00 calc . . .
H(40) H 0.4220 -0.1595 0.4901 0.0202 Uiso 1.00 calc . . .
H(41) H 0.5637 -0.3383 0.5647 0.0162 Uiso 1.00 calc . . .
H(42) H 0.2630 -0.2423 0.5277 0.0309 Uiso 1.00 calc . . .
H(43) H 0.2576 -0.2747 0.6204 0.0309 Uiso 1.00 calc . . .
H(44) H 0.2199 -0.1887 0.5926 0.0309 Uiso 1.00 calc . . .
H(45) H 0.3184 -0.1811 0.7380 0.0285 Uiso 1.00 calc . . .
H(46) H 0.2778 -0.0993 0.7053 0.0285 Uiso 1.00 calc . . .
H(47) H 0.3575 -0.0955 0.7119 0.0285 Uiso 1.00 calc . . .
H(48) H 0.2847 -0.0548 0.5578 0.0282 Uiso 1.00 calc . . .
H(49) H 0.3645 -0.0521 0.5619 0.0282 Uiso 1.00 calc . . .
H(50) H 0.3279 -0.1080 0.4928 0.0282 Uiso 1.00 calc . . .
H(51) H 0.4674 -0.1528 0.3749 0.0320 Uiso 1.00 calc . . .
H(52) H 0.5285 -0.1046 0.4184 0.0320 Uiso 1.00 calc . . .
H(53) H 0.5390 -0.1501 0.3314 0.0320 Uiso 1.00 calc . . .
H(54) H 0.6272 -0.1904 0.4778 0.0298 Uiso 1.00 calc . . .
H(55) H 0.6383 -0.2357 0.3908 0.0298 Uiso 1.00 calc . . .
H(56) H 0.6279 -0.2933 0.4710 0.0298 Uiso 1.00 calc . . .
H(57) H 0.5408 -0.3144 0.3182 0.0362 Uiso 1.00 calc . . .
H(58) H 0.5319 -0.3737 0.3976 0.0362 Uiso 1.00 calc . . .
H(59) H 0.4693 -0.3220 0.3615 0.0362 Uiso 1.00 calc . . .
H(60) H 0.6073 -0.4117 0.6466 0.0269 Uiso 1.00 calc . . .
H(61) H 0.6119 -0.3326 0.7092 0.0269 Uiso 1.00 calc . . .
H(62) H 0.6162 -0.4295 0.7424 0.0269 Uiso 1.00 calc . . .
H(63) H 0.5181 -0.3021 0.8079 0.0316 Uiso 1.00 calc . . .
H(64) H 0.5229 -0.3990 0.8410 0.0316 Uiso 1.00 calc . . .
H(65) H 0.4528 -0.3614 0.8105 0.0316 Uiso 1.00 calc . . .
H(66) H 0.5175 -0.5275 0.7389 0.0377 Uiso 1.00 calc . . .
H(67) H 0.4467 -0.4964 0.7042 0.0377 Uiso 1.00 calc . . .
H(68) H 0.5085 -0.5092 0.6432 0.0377 Uiso 1.00 calc . . .

loop_
_atom_site_aniso_label
_atom_site_aniso_U_11
_atom_site_aniso_U_22
_atom_site_aniso_U_33
_atom_site_aniso_U_12
_atom_site_aniso_U_13
_atom_site_aniso_U_23
Au(1) 0.0162(1) 0.0199(2) 0.0110(2) -0.0051(2) -0.0016(2) 0.0004(2)
Au(2) 0.0320(2) 0.0211(2) 0.0151(2) -0.0122(2) 0.0125(2) -0.0083(2)
Cl(1) 0.031(1) 0.035(2) 0.021(1) -0.002(1) -0.015(1) -0.001(1)
Cl(2) 0.089(3) 0.048(2) 0.046(2) -0.033(2) 0.057(2) -0.036(2)
P(1) 0.015(1) 0.017(1) 0.008(1) -0.007(1) -0.0011(9) 0.000(1)
P(2) 0.017(1) 0.016(1) 0.007(1) -0.005(1) 0.0049(9) -0.003(1)
C(1) 0.018(4) 0.012(4) 0.008(3) -0.006(3) 0.002(3) -0.001(3)
C(2) 0.013(4) 0.019(4) 0.012(4) -0.007(3) -0.001(4) 0.000(3)
C(3) 0.021(4) 0.005(4) 0.014(4) 0.002(3) 0.001(4) -0.005(4)
C(4) 0.024(5) 0.018(5) 0.008(4) -0.001(4) 0.005(4) -0.001(4)
C(5) 0.029(5) 0.020(5) 0.010(5) 0.005(4) 0.004(4) 0.001(4)
C(6) 0.031(5) 0.023(6) 0.019(6) 0.007(4) 0.004(4) -0.006(5)
C(7) 0.030(5) 0.036(7) 0.015(5) -0.002(5) 0.005(4) -0.012(5)
C(8) 0.035(5) 0.022(5) 0.017(5) -0.009(4) -0.008(5) -0.006(4)
C(9) 0.042(7) 0.038(7) 0.019(5) -0.016(6) -0.002(4) 0.007(5)
C(10) 0.028(5) 0.061(9) 0.024(6) -0.011(6) -0.010(4) -0.005(7)
C(11) 0.018(3) 0.011(4) 0.002(4) -0.005(3) -0.006(4) 0.002(4)
C(12) 0.006(4) 0.013(4) 0.023(6) -0.004(3) 0.010(3) 0.000(4)
C(13) 0.015(5) 0.013(5) 0.022(6) 0.004(4) -0.001(4) -0.006(4)
C(14) 0.011(4) 0.017(4) 0.006(4) -0.001(3) 0.002(3) 0.000(4)
C(15) 0.013(4) 0.014(4) 0.011(5) 0.000(4) -0.004(4) 0.003(4)
C(16) 0.016(4) 0.010(4) 0.012(5) -0.003(3) -0.001(4) 0.000(4)
C(17) 0.014(4) 0.016(4) 0.018(4) -0.005(4) -0.004(4) 0.006(4)
C(18) 0.018(4) 0.023(6) 0.020(6) 0.001(4) 0.005(4) -0.009(5)
C(19) 0.020(5) 0.011(4) 0.019(4) -0.010(4) -0.005(5) 0.003(5)
C(20) 0.025(5) 0.019(4) 0.036(7) 0.009(5) -0.006(5) -0.014(5)
C(21) 0.015(4) 0.023(5) 0.011(4) -0.002(3) -0.004(3) -0.002(4)
C(22) 0.015(5) 0.018(5) 0.036(7) -0.012(4) -0.008(5) 0.000(5)
C(23) 0.021(5) 0.029(6) 0.025(6) 0.008(4) -0.010(5) 0.002(5)
C(24) 0.029(6) 0.044(8) 0.016(6) 0.001(6) 0.011(5) -0.011(5)
C(25) 0.018(4) 0.012(4) 0.025(5) -0.006(4) -0.006(4) -0.011(4)
C(26) 0.020(4) 0.032(7) 0.037(8) 0.004(5) -0.003(5) -0.014(6)
C(27) 0.023(5) 0.049(7) 0.025(5) 0.011(5) -0.002(5) -0.021(7)
C(28) 0.066(10) 0.013(5) 0.053(10) 0.004(6) 0.039(8) 0.011(6)
C(29) 0.014(4) 0.014(4) 0.004(4) -0.007(3) 0.000(3) -0.004(3)
C(30) 0.015(4) 0.014(5) 0.012(5) -0.001(4) 0.000(3) 0.002(4)
C(31) 0.014(4) 0.019(5) 0.014(5) -0.001(4) 0.002(4) 0.004(4)
C(32) 0.016(4) 0.016(4) 0.007(4) 0.003(4) -0.001(3) 0.001(4)
C(33) 0.015(5) 0.021(5) 0.009(4) -0.002(4) -0.001(4) 0.006(4)
C(34) 0.018(4) 0.011(5) 0.010(4) -0.001(4) 0.003(3) 0.001(4)
C(35) 0.013(4) 0.020(5) 0.022(5) -0.001(3) -0.002(4) 0.002(4)
C(36) 0.013(5) 0.029(6) 0.032(7) -0.001(4) -0.005(5) 0.002(6)
C(37) 0.020(5) 0.022(5) 0.027(5) 0.010(5) 0.004(5) -0.008(5)
C(38) 0.019(5) 0.020(5) 0.024(6) 0.007(5) 0.003(5) 0.005(4)
C(39) 0.015(4) 0.030(5) 0.010(5) 0.008(4) 0.003(4) 0.009(4)
C(40) 0.024(5) 0.032(6) 0.024(6) 0.005(4) 0.003(6) 0.021(5)
C(41) 0.011(3) 0.034(6) 0.027(7) 0.009(5) 0.016(4) 0.012(5)
C(42) 0.038(6) 0.040(6) 0.014(6) -0.003(5) 0.002(5) -0.005(5)
C(43) 0.026(4) 0.015(4) 0.012(4) 0.000(4) 0.000(4) 0.007(4)
C(44) 0.026(4) 0.018(5) 0.020(6) -0.005(5) -0.009(5) 0.005(5)
C(45) 0.029(6) 0.037(7) 0.013(5) 0.015(5) -0.001(5) -0.002(5)
C(46) 0.038(6) 0.013(4) 0.049(9) -0.002(5) -0.016(7) 0.005(6)

loop_
_atom_type_symbol
_atom_type_description
_atom_type_scat_dispersion_real
_atom_type_scat_dispersion_imag
_atom_type_scat_source
C C 0.003 0.002
;International Tables for Crystallography
(1992, Vol. C, Tables 4.2.6.8 and 6.1.1.1)
;
H H 0.000 0.000
;International Tables for Crystallography
(1992, Vol. C, Table 6.1.1.2)
;
P P 0.102 0.094
;International Tables for Crystallography
(1992, Vol. C, Tables 4.2.6.8 and 6.1.1.1)
;
Au Au -2.013 8.802
;International Tables for Crystallography
(1992, Vol. C, Tables 4.2.6.8 and 6.1.1.1)
;
Cl Cl 0.148 0.159
;International Tables for Crystallography
(1992, Vol. C, Tables 4.2.6.8 and 6.1.1.1)
;

loop_
_geom_angle_atom_site_label_1
_geom_angle_atom_site_label_2
_geom_angle_atom_site_label_3
_geom_angle
_geom_angle_site_symmetry_1
_geom_angle_site_symmetry_2
_geom_angle_site_symmetry_3
_geom_angle_publ_flag
Au(2) Au(1) Cl(1) 89.64(7) . 1_555 1_555 yes
Au(2) Au(1) P(1) 91.27(6) . 1_555 1_555 yes
Cl(1) Au(1) P(1) 174.7(1) . 1_555 1_555 yes
Au(1) Au(2) Cl(2) 94.58(9) . 1_555 1_555 yes
Au(1) Au(2) P(2) 89.43(6) . 1_555 1_555 yes
Cl(2) Au(2) P(2) 174.1(1) . 1_555 1_555 yes
Au(1) P(1) C(1) 116.1(3) . 1_555 1_555 yes
Au(1) P(1) C(11) 136.7(3) . 1_555 1_555 yes
C(1) P(1) C(11) 107.0(4) . 1_555 1_555 yes
Au(2) P(2) C(2) 119.3(3) . 1_555 1_555 yes
Au(2) P(2) C(29) 133.7(3) . 1_555 1_555 yes
C(2) P(2) C(29) 105.5(4) . 1_555 1_555 yes
P(1) C(1) C(2) 131.1(7) . 1_555 1_555 yes
P(1) C(1) C(4) 140.6(7) . 1_555 1_555 yes
C(2) C(1) C(4) 87.7(7) . 1_555 1_555 yes
P(2) C(2) C(1) 131.7(7) . 1_555 1_555 yes
P(2) C(2) C(3) 138.9(7) . 1_555 1_555 yes
C(1) C(2) C(3) 88.1(7) . 1_555 1_555 yes
C(2) C(3) C(4) 91.4(7) . 1_555 1_555 yes
C(2) C(3) C(5) 130.6(8) . 1_555 1_555 yes
C(4) C(3) C(5) 138.0(9) . 1_555 1_555 yes
C(1) C(4) C(3) 91.7(8) . 1_555 1_555 yes
C(1) C(4) C(8) 132.8(9) . 1_555 1_555 yes
C(3) C(4) C(8) 135.4(9) . 1_555 1_555 yes
C(3) C(5) C(6) 117.5(8) . 1_555 1_555 yes
C(3) C(5) C(7) 121.2(9) . 1_555 1_555 yes
C(6) C(5) C(7) 59.0(7) . 1_555 1_555 yes
C(5) C(6) C(7) 60.8(7) . 1_555 1_555 yes
C(5) C(7) C(6) 60.2(7) . 1_555 1_555 yes
C(4) C(8) C(9) 121.5(9) . 1_555 1_555 yes
C(4) C(8) C(10) 120.2(9) . 1_555 1_555 yes
C(9) C(8) C(10) 59.2(8) . 1_555 1_555 yes
C(8) C(9) C(10) 60.4(8) . 1_555 1_555 yes
C(8) C(10) C(9) 60.4(8) . 1_555 1_555 yes
P(1) C(11) C(12) 121.6(7) . 1_555 1_555 yes
P(1) C(11) C(16) 116.1(6) . 1_555 1_555 yes
C(12) C(11) C(16) 121.4(8) . 1_555 1_555 yes
C(11) C(12) C(13) 117.4(8) . 1_555 1_555 yes
C(11) C(12) C(17) 123.9(8) . 1_555 1_555 yes
C(13) C(12) C(17) 118.6(8) . 1_555 1_555 yes
C(12) C(13) C(14) 122.4(9) . 1_555 1_555 yes
C(13) C(14) C(15) 118.5(8) . 1_555 1_555 yes
C(13) C(14) C(21) 119.6(8) . 1_555 1_555 yes
C(15) C(14) C(21) 121.8(8) . 1_555 1_555 yes
C(14) C(15) C(16) 122.6(8) . 1_555 1_555 yes
C(11) C(16) C(15) 116.5(8) . 1_555 1_555 yes
C(11) C(16) C(25) 126.3(8) . 1_555 1_555 yes
C(15) C(16) C(25) 117.2(8) . 1_555 1_555 yes
C(12) C(17) C(18) 113.7(8) . 1_555 1_555 yes
C(12) C(17) C(19) 108.1(8) . 1_555 1_555 yes
C(12) C(17) C(20) 111.8(7) . 1_555 1_555 yes
C(18) C(17) C(19) 109.8(8) . 1_555 1_555 yes
C(18) C(17) C(20) 105.7(8) . 1_555 1_555 yes
C(19) C(17) C(20) 107.7(8) . 1_555 1_555 yes
C(14) C(21) C(22) 109.5(8) . 1_555 1_555 yes
C(14) C(21) C(23) 112.9(8) . 1_555 1_555 yes
C(14) C(21) C(24) 110.4(8) . 1_555 1_555 yes
C(22) C(21) C(23) 107.2(8) . 1_555 1_555 yes
C(22) C(21) C(24) 108.0(8) . 1_555 1_555 yes
C(23) C(21) C(24) 108.7(9) . 1_555 1_555 yes
C(16) C(25) C(26) 110.4(7) . 1_555 1_555 yes
C(16) C(25) C(27) 110.8(8) . 1_555 1_555 yes
C(16) C(25) C(28) 111.4(8) . 1_555 1_555 yes
C(26) C(25) C(27) 105.3(8) . 1_555 1_555 yes
C(26) C(25) C(28) 106.5(9) . 1_555 1_555 yes
C(27) C(25) C(28) 112.1(9) . 1_555 1_555 yes
P(2) C(29) C(30) 120.2(7) . 1_555 1_555 yes
P(2) C(29) C(34) 117.4(6) . 1_555 1_555 yes
C(30) C(29) C(34) 121.3(8) . 1_555 1_555 yes
C(29) C(30) C(31) 116.6(9) . 1_555 1_555 yes
C(29) C(30) C(35) 126.6(9) . 1_555 1_555 yes
C(31) C(30) C(35) 116.8(8) . 1_555 1_555 yes
C(30) C(31) C(32) 123.4(9) . 1_555 1_555 yes
C(31) C(32) C(33) 117.1(9) . 1_555 1_555 yes
C(31) C(32) C(39) 122.0(8) . 1_555 1_555 yes
C(33) C(32) C(39) 120.7(8) . 1_555 1_555 yes
C(32) C(33) C(34) 123.7(8) . 1_555 1_555 yes
C(29) C(34) C(33) 116.6(8) . 1_555 1_555 yes
C(29) C(34) C(43) 124.7(8) . 1_555 1_555 yes
C(33) C(34) C(43) 118.7(8) . 1_555 1_555 yes
C(30) C(35) C(36) 110.8(8) . 1_555 1_555 yes
C(30) C(35) C(37) 110.6(8) . 1_555 1_555 yes
C(30) C(35) C(38) 112.4(8) . 1_555 1_555 yes
C(36) C(35) C(37) 109.3(8) . 1_555 1_555 yes
C(36) C(35) C(38) 106.8(8) . 1_555 1_555 yes
C(37) C(35) C(38) 106.7(8) . 1_555 1_555 yes
C(32) C(39) C(40) 111.8(8) . 1_555 1_555 yes
C(32) C(39) C(41) 110.5(8) . 1_555 1_555 yes
C(32) C(39) C(42) 107.7(8) . 1_555 1_555 yes
C(40) C(39) C(41) 109.3(8) . 1_555 1_555 yes
C(40) C(39) C(42) 109.8(9) . 1_555 1_555 yes
C(41) C(39) C(42) 107.6(8) . 1_555 1_555 yes
C(34) C(43) C(44) 109.9(8) . 1_555 1_555 yes
C(34) C(43) C(45) 111.0(8) . 1_555 1_555 yes
C(34) C(43) C(46) 111.3(8) . 1_555 1_555 yes
C(44) C(43) C(45) 107.0(8) . 1_555 1_555 yes
C(44) C(43) C(46) 105.8(9) . 1_555 1_555 yes
C(45) C(43) C(46) 111.6(9) . 1_555 1_555 yes

loop_
_geom_bond_atom_site_label_1
_geom_bond_atom_site_label_2
_geom_bond_distance
_geom_bond_site_symmetry_1
_geom_bond_site_symmetry_2
_geom_bond_publ_flag
Au(1) Au(2) 3.0096(5) . . yes
Au(1) Cl(1) 2.293(3) . . yes
Au(1) P(1) 2.223(3) . . yes
Au(2) Cl(2) 2.280(3) . . yes
Au(2) P(2) 2.220(3) . . yes
P(1) C(1) 1.662(9) . . yes
P(1) C(11) 1.834(9) . . yes
P(2) C(2) 1.670(9) . . yes
P(2) C(29) 1.816(9) . . yes
C(1) C(2) 1.49(1) . . yes
C(1) C(4) 1.48(1) . . yes
C(2) C(3) 1.48(1) . . yes
C(3) C(4) 1.40(1) . . yes
C(3) C(5) 1.46(1) . . yes
C(4) C(8) 1.47(1) . . yes
C(5) C(6) 1.51(1) . . yes
C(5) C(7) 1.52(1) . . yes
C(6) C(7) 1.49(2) . . yes
C(8) C(9) 1.51(2) . . yes
C(8) C(10) 1.51(2) . . yes
C(9) C(10) 1.49(2) . . yes
C(11) C(12) 1.43(1) . . yes
C(11) C(16) 1.42(1) . . yes
C(12) C(13) 1.38(1) . . yes
C(12) C(17) 1.55(1) . . yes
C(13) C(14) 1.40(1) . . yes
C(14) C(15) 1.38(1) . . yes
C(14) C(21) 1.53(1) . . yes
C(15) C(16) 1.40(1) . . yes
C(16) C(25) 1.56(1) . . yes
C(17) C(18) 1.53(1) . . yes
C(17) C(19) 1.54(1) . . yes
C(17) C(20) 1.53(1) . . yes
C(21) C(22) 1.54(1) . . yes
C(21) C(23) 1.52(1) . . yes
C(21) C(24) 1.54(1) . . yes
C(25) C(26) 1.56(1) . . yes
C(25) C(27) 1.55(2) . . yes
C(25) C(28) 1.54(1) . . yes
C(29) C(30) 1.41(1) . . yes
C(29) C(34) 1.45(1) . . yes
C(30) C(31) 1.42(1) . . yes
C(30) C(35) 1.56(1) . . yes
C(31) C(32) 1.39(1) . . yes
C(32) C(33) 1.40(1) . . yes
C(32) C(39) 1.53(1) . . yes
C(33) C(34) 1.39(1) . . yes
C(34) C(43) 1.55(1) . . yes
C(35) C(36) 1.56(1) . . yes
C(35) C(37) 1.55(1) . . yes
C(35) C(38) 1.52(1) . . yes
C(39) C(40) 1.51(1) . . yes
C(39) C(41) 1.54(1) . . yes
C(39) C(42) 1.55(1) . . yes
C(43) C(44) 1.53(1) . . yes
C(43) C(45) 1.53(1) . . yes
C(43) C(46) 1.53(1) . . yes

loop_
_geom_torsion_atom_site_label_1
_geom_torsion_atom_site_label_2
_geom_torsion_atom_site_label_3
_geom_torsion_atom_site_label_4
_geom_torsion
_geom_torsion_site_symmetry_1
_geom_torsion_site_symmetry_2
_geom_torsion_site_symmetry_3
_geom_torsion_site_symmetry_4
_geom_torsion_publ_flag
Au(1) Au(2) P(2) C(2) 44.6(4) 1_555 1_555 1_555 1_555 yes
Au(1) Au(2) P(2) C(29) -151.9(4) 1_555 1_555 1_555 1_555 yes
Au(1) P(1) C(1) C(2) -12(1) 1_555 1_555 1_555 1_555 yes
Au(1) P(1) C(1) C(4) 155(1) 1_555 1_555 1_555 1_555 yes
Au(1) P(1) C(11) C(12) -85.4(8) 1_555 1_555 1_555 1_555 yes
Au(1) P(1) C(11) C(16) 105.6(7) 1_555 1_555 1_555 1_555 yes
Au(2) Au(1) P(1) C(1) 50.8(4) 1_555 1_555 1_555 1_555 yes
Au(2) Au(1) P(1) C(11) -134.6(4) 1_555 1_555 1_555 1_555 yes
Au(2) P(2) C(2) C(1) -5(1) 1_555 1_555 1_555 1_555 yes
Au(2) P(2) C(2) C(3) 157.3(9) 1_555 1_555 1_555 1_555 yes
Au(2) P(2) C(29) C(30) -80.6(8) 1_555 1_555 1_555 1_555 yes
Au(2) P(2) C(29) C(34) 111.2(6) 1_555 1_555 1_555 1_555 yes
Cl(1) Au(1) Au(2) Cl(2) -68.2(2) 1_555 1_555 1_555 1_555 yes
Cl(1) Au(1) Au(2) P(2) 116.10(10) 1_555 1_555 1_555 1_555 yes
Cl(1) Au(1) P(1) C(1) -49(1) 1_555 1_555 1_555 1_555 yes
Cl(1) Au(1) P(1) C(11) 125(1) 1_555 1_555 1_555 1_555 yes
Cl(2) Au(2) Au(1) P(1) 117.0(1) 1_555 1_555 1_555 1_555 yes
Cl(2) Au(2) P(2) C(2) -88(1) 1_555 1_555 1_555 1_555 yes
Cl(2) Au(2) P(2) C(29) 75(1) 1_555 1_555 1_555 1_555 yes
P(1) Au(1) Au(2) P(2) -58.67(10) 1_555 1_555 1_555 1_555 yes
P(1) C(1) C(2) P(2) -26(1) 1_555 1_555 1_555 1_555 yes
P(1) C(1) C(2) C(3) 165.3(8) 1_555 1_555 1_555 1_555 yes
P(1) C(1) C(4) C(3) -163.5(10) 1_555 1_555 1_555 1_555 yes
P(1) C(1) C(4) C(8) 13(1) 1_555 1_555 1_555 1_555 yes
P(1) C(11) C(12) C(13) -158.0(7) 1_555 1_555 1_555 1_555 yes
P(1) C(11) C(12) C(17) 26(1) 1_555 1_555 1_555 1_555 yes
P(1) C(11) C(16) C(15) 158.3(7) 1_555 1_555 1_555 1_555 yes
P(1) C(11) C(16) C(25) -22(1) 1_555 1_555 1_555 1_555 yes
P(2) C(2) C(1) C(4) 160.9(9) 1_555 1_555 1_555 1_555 yes
P(2) C(2) C(3) C(4) -158.9(10) 1_555 1_555 1_555 1_555 yes
P(2) C(2) C(3) C(5) 23(1) 1_555 1_555 1_555 1_555 yes
P(2) C(29) C(30) C(31) -157.9(7) 1_555 1_555 1_555 1_555 yes
P(2) C(29) C(30) C(35) 22(1) 1_555 1_555 1_555 1_555 yes
P(2) C(29) C(34) C(33) 156.3(7) 1_555 1_555 1_555 1_555 yes
P(2) C(29) C(34) C(43) -24(1) 1_555 1_555 1_555 1_555 yes
C(1) P(1) C(11) C(12) 89.5(8) 1_555 1_555 1_555 1_555 yes
C(1) P(1) C(11) C(16) -79.5(8) 1_555 1_555 1_555 1_555 yes
C(1) C(2) P(2) C(29) -172.8(9) 1_555 1_555 1_555 1_555 yes
C(1) C(2) C(3) C(4) 8.1(8) 1_555 1_555 1_555 1_555 yes
C(1) C(2) C(3) C(5) -169.5(10) 1_555 1_555 1_555 1_555 yes
C(1) C(4) C(3) C(2) -8.1(7) 1_555 1_555 1_555 1_555 yes
C(1) C(4) C(3) C(5) 169(1) 1_555 1_555 1_555 1_555 yes
C(1) C(4) C(8) C(9) 149(1) 1_555 1_555 1_555 1_555 yes
C(1) C(4) C(8) C(10) 78(1) 1_555 1_555 1_555 1_555 yes
C(2) P(2) C(29) C(30) 84.5(8) 1_555 1_555 1_555 1_555 yes
C(2) P(2) C(29) C(34) -83.7(7) 1_555 1_555 1_555 1_555 yes
C(2) C(1) P(1) C(11) 171.0(8) 1_555 1_555 1_555 1_555 yes
C(2) C(1) C(4) C(3) 8.1(7) 1_555 1_555 1_555 1_555 yes
C(2) C(1) C(4) C(8) -175(1) 1_555 1_555 1_555 1_555 yes
C(2) C(3) C(4) C(8) 175(1) 1_555 1_555 1_555 1_555 yes
C(2) C(3) C(5) C(6) 94(1) 1_555 1_555 1_555 1_555 yes
C(2) C(3) C(5) C(7) 162.9(9) 1_555 1_555 1_555 1_555 yes
C(3) C(2) P(2) C(29) -10(1) 1_555 1_555 1_555 1_555 yes
C(3) C(2) C(1) C(4) -7.6(7) 1_555 1_555 1_555 1_555 yes
C(3) C(4) C(8) C(9) -35(1) 1_555 1_555 1_555 1_555 yes
C(3) C(4) C(8) C(10) -105(1) 1_555 1_555 1_555 1_555 yes
C(3) C(5) C(6) C(7) 111(1) 1_555 1_555 1_555 1_555 yes
C(3) C(5) C(7) C(6) -105(1) 1_555 1_555 1_555 1_555 yes
C(4) C(1) P(1) C(11) -20(1) 1_555 1_555 1_555 1_555 yes
C(4) C(3) C(5) C(6) -82(1) 1_555 1_555 1_555 1_555 yes
C(4) C(3) C(5) C(7) -13(1) 1_555 1_555 1_555 1_555 yes
C(4) C(8) C(9) C(10) -108(1) 1_555 1_555 1_555 1_555 yes
C(4) C(8) C(10) C(9) 110(1) 1_555 1_555 1_555 1_555 yes
C(5) C(3) C(4) C(8) -7(2) 1_555 1_555 1_555 1_555 yes
C(11) C(12) C(13) C(14) -2(1) 1_555 1_555 1_555 1_555 yes
C(11) C(12) C(17) C(18) -67(1) 1_555 1_555 1_555 1_555 yes
C(11) C(12) C(17) C(19) 54(1) 1_555 1_555 1_555 1_555 yes
C(11) C(12) C(17) C(20) 172.5(9) 1_555 1_555 1_555 1_555 yes
C(11) C(16) C(15) C(14) 2(1) 1_555 1_555 1_555 1_555 yes
C(11) C(16) C(25) C(26) -158.6(10) 1_555 1_555 1_555 1_555 yes
C(11) C(16) C(25) C(27) -42(1) 1_555 1_555 1_555 1_555 yes
C(11) C(16) C(25) C(28) 83(1) 1_555 1_555 1_555 1_555 yes
C(12) C(11) C(16) C(15) -10(1) 1_555 1_555 1_555 1_555 yes
C(12) C(11) C(16) C(25) 168.0(9) 1_555 1_555 1_555 1_555 yes
C(12) C(13) C(14) C(15) -5(1) 1_555 1_555 1_555 1_555 yes
C(12) C(13) C(14) C(21) 178.2(9) 1_555 1_555 1_555 1_555 yes
C(13) C(12) C(11) C(16) 10(1) 1_555 1_555 1_555 1_555 yes
C(13) C(12) C(17) C(18) 116.3(10) 1_555 1_555 1_555 1_555 yes
C(13) C(12) C(17) C(19) -121.6(9) 1_555 1_555 1_555 1_555 yes
C(13) C(12) C(17) C(20) -3(1) 1_555 1_555 1_555 1_555 yes
C(13) C(14) C(15) C(16) 5(1) 1_555 1_555 1_555 1_555 yes
C(13) C(14) C(21) C(22) 59(1) 1_555 1_555 1_555 1_555 yes
C(13) C(14) C(21) C(23) 178.9(9) 1_555 1_555 1_555 1_555 yes
C(13) C(14) C(21) C(24) -59(1) 1_555 1_555 1_555 1_555 yes
C(14) C(13) C(12) C(17) 174.0(9) 1_555 1_555 1_555 1_555 yes
C(14) C(15) C(16) C(25) -176.0(8) 1_555 1_555 1_555 1_555 yes
C(15) C(14) C(21) C(22) -116.6(10) 1_555 1_555 1_555 1_555 yes
C(15) C(14) C(21) C(23) 2(1) 1_555 1_555 1_555 1_555 yes
C(15) C(14) C(21) C(24) 124.6(9) 1_555 1_555 1_555 1_555 yes
C(15) C(16) C(25) C(26) 20(1) 1_555 1_555 1_555 1_555 yes
C(15) C(16) C(25) C(27) 136.4(9) 1_555 1_555 1_555 1_555 yes
C(15) C(16) C(25) C(28) -97(1) 1_555 1_555 1_555 1_555 yes
C(16) C(11) C(12) C(17) -165.4(9) 1_555 1_555 1_555 1_555 yes
C(16) C(15) C(14) C(21) -178.7(9) 1_555 1_555 1_555 1_555 yes
C(29) C(30) C(31) C(32) 0(1) 1_555 1_555 1_555 1_555 yes
C(29) C(30) C(35) C(36) -73(1) 1_555 1_555 1_555 1_555 yes
C(29) C(30) C(35) C(37) 48(1) 1_555 1_555 1_555 1_555 yes
C(29) C(30) C(35) C(38) 167.5(9) 1_555 1_555 1_555 1_555 yes
C(29) C(34) C(33) C(32) 3(1) 1_555 1_555 1_555 1_555 yes
C(29) C(34) C(43) C(44) -157.6(8) 1_555 1_555 1_555 1_555 yes
C(29) C(34) C(43) C(45) -39(1) 1_555 1_555 1_555 1_555 yes
C(29) C(34) C(43) C(46) 85(1) 1_555 1_555 1_555 1_555 yes
C(30) C(29) C(34) C(33) -11(1) 1_555 1_555 1_555 1_555 yes
C(30) C(29) C(34) C(43) 167.0(9) 1_555 1_555 1_555 1_555 yes
C(30) C(31) C(32) C(33) -7(1) 1_555 1_555 1_555 1_555 yes
C(30) C(31) C(32) C(39) 168.8(9) 1_555 1_555 1_555 1_555 yes
C(31) C(30) C(29) C(34) 9(1) 1_555 1_555 1_555 1_555 yes
C(31) C(30) C(35) C(36) 107(1) 1_555 1_555 1_555 1_555 yes
C(31) C(30) C(35) C(37) -131.2(9) 1_555 1_555 1_555 1_555 yes
C(31) C(30) C(35) C(38) -11(1) 1_555 1_555 1_555 1_555 yes
C(31) C(32) C(33) C(34) 5(1) 1_555 1_555 1_555 1_555 yes
C(31) C(32) C(39) C(40) 21(1) 1_555 1_555 1_555 1_555 yes
C(31) C(32) C(39) C(41) 143.3(9) 1_555 1_555 1_555 1_555 yes
C(31) C(32) C(39) C(42) -99(1) 1_555 1_555 1_555 1_555 yes
C(32) C(31) C(30) C(35) 179.5(9) 1_555 1_555 1_555 1_555 yes
C(32) C(33) C(34) C(43) -174.9(9) 1_555 1_555 1_555 1_555 yes
C(33) C(32) C(39) C(40) -162.6(9) 1_555 1_555 1_555 1_555 yes
C(33) C(32) C(39) C(41) -40(1) 1_555 1_555 1_555 1_555 yes
C(33) C(32) C(39) C(42) 76(1) 1_555 1_555 1_555 1_555 yes
C(33) C(34) C(43) C(44) 21(1) 1_555 1_555 1_555 1_555 yes
C(33) C(34) C(43) C(45) 139.3(9) 1_555 1_555 1_555 1_555 yes
C(33) C(34) C(43) C(46) -95(1) 1_555 1_555 1_555 1_555 yes
C(34) C(29) C(30) C(35) -169.6(9) 1_555 1_555 1_555 1_555 yes
C(34) C(33) C(32) C(39) -170.9(9) 1_555 1_555 1_555 1_555 yes

loop_
_cod_changelog_entry_id
_cod_changelog_entry_author
_cod_changelog_entry_date
_cod_changelog_entry_text
1 'Vaitkus, Antanas' 2024-11-16T00:18:53+02:00
;
 Replaced the '\/Y' character sequence with the backslash character ('\')
 in multiple data values.
;
